data_7231605
loop_
_publ_author_name
'Zhu, Xiao-Yu'
'Lv, Mei-Heng'
'Zhao, Ya-Nan'
'Lan, Li-Yan'
'Li, Wen-Ze'
'Xiao, Lin-Jiu'

_publ_section_title
;
 Organocatalytic sulfa-Michael/aldol cascade: constructing functionalized
 2,5-dihydrothiophenes bearing a quaternary carbon stereocenter
;
_journal_issue 59
_journal_name_full 'RSC Advances'
_journal_page_first 34000
_journal_paper_doi 10.1039/C8RA04325F
_journal_volume 8
_journal_year 2018
_chemical_formula_sum 'C13 H13 N O4 S'
_chemical_formula_weight 279.30
_chemical_name_systematic 'ethyl (S)-3-nitro-2-phenyl-2,5-dihydrothiophene-2-carboxylate'
_space_group_IT_number 19
_symmetry_cell_setting orthorhombic
_symmetry_space_group_name_Hall 'P 2ac 2ab'
_symmetry_space_group_name_H-M 'P 21 21 21'
_atom_sites_solution_hydrogens geom
_atom_sites_solution_primary direct
_atom_sites_solution_secondary difmap
_audit_creation_method SHELXL-97
_audit_update_record
;
2018-04-04 deposited with the CCDC.
2018-09-25 downloaded from the CCDC.
;
_cell_angle_alpha 90.00
_cell_angle_beta 90.00
_cell_angle_gamma 90.00
_cell_formula_units_Z 4
_cell_length_a 7.9060(10)
_cell_length_b 10.5987(14)
_cell_length_c 16.010(2)
_cell_measurement_reflns_used 6776
_cell_measurement_temperature 296(2)
_cell_measurement_theta_max 31.24
_cell_measurement_theta_min 2.30
_cell_volume 1341.5(3)
_computing_cell_refinement 'Bruker SAINT'
_computing_data_collection 'Bruker APEX2'
_computing_data_reduction 'Bruker SAINT'
_computing_molecular_graphics 'Bruker SHELXTL'
_computing_publication_material 'Bruker SHELXTL'
_computing_structure_refinement 'SHELXL-97 (Sheldrick, 2008)'
_computing_structure_solution 'SHELXS-97 (Sheldrick, 2008)'
_diffrn_ambient_temperature 296(2)
_diffrn_measured_fraction_theta_full 0.997
_diffrn_measured_fraction_theta_max 0.997
_diffrn_measurement_device_type 'Bruker APEX-II CCD'
_diffrn_measurement_method '\f and \w scans'
_diffrn_radiation_monochromator graphite
_diffrn_radiation_source 'fine-focus sealed tube'
_diffrn_radiation_type MoK\a
_diffrn_radiation_wavelength 0.71073
_diffrn_reflns_av_R_equivalents 0.0303
_diffrn_reflns_av_sigmaI/netI 0.0269
_diffrn_reflns_limit_h_max 10
_diffrn_reflns_limit_h_min -10
_diffrn_reflns_limit_k_max 14
_diffrn_reflns_limit_k_min -14
_diffrn_reflns_limit_l_max 14
_diffrn_reflns_limit_l_min -21
_diffrn_reflns_number 10715
_diffrn_reflns_theta_full 28.00
_diffrn_reflns_theta_max 28.00
_diffrn_reflns_theta_min 2.30
_exptl_absorpt_coefficient_mu 0.250
_exptl_absorpt_correction_T_max 0.9754
_exptl_absorpt_correction_T_min 0.9517
_exptl_absorpt_correction_type none
_exptl_crystal_colour colourless
_exptl_crystal_density_diffrn 1.383
_exptl_crystal_density_meas 0
_exptl_crystal_density_method 'not measured'
_exptl_crystal_F_000 584
_exptl_crystal_recrystallization_method 'Re-crystallisation from solvent: chloroform'
_exptl_crystal_size_max 0.20
_exptl_crystal_size_mid 0.10
_exptl_crystal_size_min 0.10
_refine_diff_density_max 0.152
_refine_diff_density_min -0.122
_refine_diff_density_rms 0.029
_refine_ls_abs_structure_details 'Flack H D (1983), Acta Cryst. A39, 876-881'
_refine_ls_abs_structure_Flack -0.04(6)
_refine_ls_extinction_coef 0.014(2)
_refine_ls_extinction_expression Fc^*^=kFc[1+0.001xFc^2^\l^3^/sin(2\q)]^-1/4^
_refine_ls_extinction_method SHELXL
_refine_ls_goodness_of_fit_ref 1.043
_refine_ls_hydrogen_treatment mixed
_refine_ls_matrix_type full
_refine_ls_number_parameters 174
_refine_ls_number_reflns 3240
_refine_ls_number_restraints 0
_refine_ls_restrained_S_all 1.043
_refine_ls_R_factor_all 0.0304
_refine_ls_R_factor_gt 0.0282
_refine_ls_shift/su_max 0.000
_refine_ls_shift/su_mean 0.000
_refine_ls_structure_factor_coef Fsqd
_refine_ls_weighting_details 'calc w=1/[\s^2^(Fo^2^)+(0.0407P)^2^+0.1405P] where P=(Fo^2^+2Fc^2^)/3'
_refine_ls_weighting_scheme calc
_refine_ls_wR_factor_gt 0.0771
_refine_ls_wR_factor_ref 0.0786
_reflns_number_gt 3073
_reflns_number_total 3240
_reflns_threshold_expression >2sigma(I)
_cod_data_source_file c8ra04325f2.cif
_cod_data_source_block mo_120112h_0m
_cod_depositor_comments
;
The following automatic conversions were performed:

'_symmetry_cell_setting' value 'Orthorhombic' changed to
'orthorhombic' according to
/home/data/users/saulius/crontab/automatic-downloads/rss-feeds/RSC/lib/dictionaries/cif_core.dic
dictionary named 'cif_core.dic' version 2.4.2 from 2011-04-26.

Automatic conversion script
Id: cif_fix_values 4973 2017-02-22 13:04:09Z antanas 
;
_cod_original_cell_volume 1341.6(3)
_cod_original_sg_symbol_H-M P2(1)2(1)2(1)
_cod_original_formula_moiety 279.31
_cod_database_code 7231605

loop_
_symmetry_equiv_pos_as_xyz
'x, y, z'
'x+1/2, -y+1/2, -z'
'-x, y+1/2, -z+1/2'
'-x+1/2, -y, z+1/2'

loop_
_atom_site_label
_atom_site_type_symbol
_atom_site_fract_x
_atom_site_fract_y
_atom_site_fract_z
_atom_site_U_iso_or_equiv
_atom_site_adp_type
_atom_site_occupancy
_atom_site_symmetry_multiplicity
_atom_site_calc_flag
_atom_site_refinement_flags
C1 C 0.21806(17) 0.13966(12) 0.21919(8) 0.0391(3) Uani 1 1 d .
C2 C 0.35019(17) 0.22402(13) 0.20557(10) 0.0444(3) Uani 1 1 d .
H2 H 0.3578 0.2669 0.1550 0.053 Uiso 1 1 calc R
C3 C 0.47101(19) 0.24433(17) 0.26740(12) 0.0571(4) Uani 1 1 d .
H3 H 0.5569 0.3027 0.2584 0.069 Uiso 1 1 calc R
C4 C 0.4651(2) 0.1795(2) 0.34141(13) 0.0673(5) Uani 1 1 d .
H4 H 0.5452 0.1947 0.3828 0.081 Uiso 1 1 calc R
C5 C 0.3406(3) 0.09228(19) 0.35380(12) 0.0720(5) Uani 1 1 d .
H5 H 0.3390 0.0453 0.4029 0.086 Uiso 1 1 calc R
C6 C 0.2161(2) 0.07295(16) 0.29390(10) 0.0560(4) Uani 1 1 d .
H6 H 0.1305 0.0147 0.3039 0.067 Uiso 1 1 calc R
C7 C 0.07354(16) 0.11825(11) 0.15762(8) 0.0357(2) Uani 1 1 d .
C8 C 0.03843(19) -0.01903(11) 0.14074(8) 0.0410(3) Uani 1 1 d .
C9 C -0.1058(2) -0.07044(13) 0.16489(9) 0.0498(3) Uani 1 1 d .
H9 H -0.1306 -0.1550 0.1554 0.060 Uiso 1 1 calc R
C10 C -0.2253(2) 0.01490(15) 0.20799(12) 0.0566(4) Uani 1 1 d .
H10A H -0.2414 -0.0115 0.2655 0.068 Uiso 1 1 calc R
H10B H -0.3341 0.0147 0.1800 0.068 Uiso 1 1 calc R
C11 C 0.08486(18) 0.18898(12) 0.07455(8) 0.0413(3) Uani 1 1 d .
C12 C 0.0946(3) 0.38927(14) 0.00987(11) 0.0620(5) Uani 1 1 d .
H12A H -0.0194 0.3936 -0.0123 0.074 Uiso 1 1 calc R
H12B H 0.1675 0.3523 -0.0323 0.074 Uiso 1 1 calc R
C13 C 0.1547(3) 0.51644(15) 0.03173(12) 0.0699(5) Uani 1 1 d .
H13A H 0.0845 0.5509 0.0750 0.105 Uiso 1 1 calc R
H13B H 0.1495 0.5698 -0.0167 0.105 Uiso 1 1 calc R
H13C H 0.2695 0.5116 0.0511 0.105 Uiso 1 1 calc R
N1 N 0.1684(2) -0.09350(11) 0.09894(8) 0.0539(3) Uani 1 1 d .
O1 O 0.31044(18) -0.04928(12) 0.09481(10) 0.0736(4) Uani 1 1 d .
O2 O 0.1294(3) -0.19600(12) 0.07124(11) 0.0931(5) Uani 1 1 d .
O3 O 0.0744(2) 0.13843(11) 0.00790(7) 0.0716(4) Uani 1 1 d .
O4 O 0.09727(14) 0.31224(8) 0.08574(6) 0.0472(2) Uani 1 1 d .
S1 S -0.13082(4) 0.17077(3) 0.20392(3) 0.04968(11) Uani 1 1 d .

loop_
_atom_site_aniso_label
_atom_site_aniso_U_11
_atom_site_aniso_U_22
_atom_site_aniso_U_33
_atom_site_aniso_U_23
_atom_site_aniso_U_13
_atom_site_aniso_U_12
C1 0.0456(6) 0.0336(5) 0.0382(6) -0.0015(5) 0.0031(5) 0.0050(5)
C2 0.0391(6) 0.0420(6) 0.0523(7) -0.0016(6) 0.0030(6) 0.0049(5)
C3 0.0374(6) 0.0558(9) 0.0782(11) -0.0098(8) -0.0045(7) 0.0057(6)
C4 0.0596(9) 0.0727(11) 0.0697(11) -0.0084(10) -0.0232(8) 0.0116(9)
C5 0.0917(14) 0.0729(11) 0.0514(9) 0.0095(8) -0.0198(10) 0.0077(10)
C6 0.0677(9) 0.0551(8) 0.0452(8) 0.0101(7) -0.0055(8) -0.0048(7)
C7 0.0439(6) 0.0274(5) 0.0359(6) 0.0005(4) 0.0041(5) 0.0005(5)
C8 0.0579(8) 0.0287(5) 0.0365(6) 0.0012(4) 0.0021(6) -0.0005(5)
C9 0.0654(9) 0.0357(6) 0.0485(7) 0.0035(5) 0.0016(7) -0.0105(6)
C10 0.0583(8) 0.0509(8) 0.0606(9) 0.0020(7) 0.0108(8) -0.0117(7)
C11 0.0539(7) 0.0305(6) 0.0396(6) 0.0017(5) -0.0005(5) -0.0009(5)
C12 0.0939(13) 0.0391(7) 0.0532(9) 0.0158(6) -0.0134(9) -0.0064(8)
C13 0.1042(15) 0.0403(7) 0.0650(10) 0.0094(7) 0.0038(10) -0.0144(9)
N1 0.0794(10) 0.0310(5) 0.0514(7) 0.0005(5) 0.0122(7) 0.0055(6)
O1 0.0735(8) 0.0550(7) 0.0924(10) -0.0073(7) 0.0312(8) 0.0083(6)
O2 0.1277(13) 0.0395(6) 0.1121(12) -0.0283(7) 0.0298(11) -0.0038(8)
O3 0.1342(13) 0.0409(5) 0.0397(5) -0.0002(4) 0.0012(7) -0.0078(7)
O4 0.0695(7) 0.0283(4) 0.0438(5) 0.0052(4) -0.0064(5) -0.0028(4)
S1 0.04517(17) 0.04186(17) 0.0620(2) -0.00637(16) 0.00853(16) 0.00166(14)

loop_
_atom_type_symbol
_atom_type_description
_atom_type_scat_dispersion_real
_atom_type_scat_dispersion_imag
_atom_type_scat_source
C C 0.0033 0.0016 'International Tables Vol C Tables 4.2.6.8 and 6.1.1.4'
H H 0.0000 0.0000 'International Tables Vol C Tables 4.2.6.8 and 6.1.1.4'
N N 0.0061 0.0033 'International Tables Vol C Tables 4.2.6.8 and 6.1.1.4'
O O 0.0106 0.0060 'International Tables Vol C Tables 4.2.6.8 and 6.1.1.4'
S S 0.1246 0.1234 'International Tables Vol C Tables 4.2.6.8 and 6.1.1.4'

loop_
_geom_angle_atom_site_label_1
_geom_angle_atom_site_label_2
_geom_angle_atom_site_label_3
_geom_angle
C6 C1 C2 118.03(14)
C6 C1 C7 118.17(12)
C2 C1 C7 123.79(12)
C1 C2 C3 120.18(15)
C1 C2 H2 119.9
C3 C2 H2 119.9
C4 C3 C2 120.91(16)
C4 C3 H3 119.5
C2 C3 H3 119.5
C5 C4 C3 119.33(17)
C5 C4 H4 120.3
C3 C4 H4 120.3
C4 C5 C6 120.69(17)
C4 C5 H5 119.7
C6 C5 H5 119.7
C5 C6 C1 120.76(16)
C5 C6 H6 119.6
C1 C6 H6 119.6
C8 C7 C1 113.44(10)
C8 C7 C11 109.17(10)
C1 C7 C11 116.43(11)
C8 C7 S1 101.55(9)
C1 C7 S1 110.36(8)
C11 C7 S1 104.50(9)
C9 C8 N1 121.27(12)
C9 C8 C7 120.33(13)
N1 C8 C7 118.39(12)
C8 C9 C10 115.81(12)
C8 C9 H9 122.1
C10 C9 H9 122.1
C9 C10 S1 106.11(11)
C9 C10 H10A 110.5
S1 C10 H10A 110.5
C9 C10 H10B 110.5
S1 C10 H10B 110.5
H10A C10 H10B 108.7
O3 C11 O4 124.62(13)
O3 C11 C7 123.50(11)
O4 C11 C7 111.77(11)
O4 C12 C13 107.99(14)
O4 C12 H12A 110.1
C13 C12 H12A 110.1
O4 C12 H12B 110.1
C13 C12 H12B 110.1
H12A C12 H12B 108.4
C12 C13 H13A 109.5
C12 C13 H13B 109.5
H13A C13 H13B 109.5
C12 C13 H13C 109.5
H13A C13 H13C 109.5
H13B C13 H13C 109.5
O2 N1 O1 123.96(16)
O2 N1 C8 118.25(16)
O1 N1 C8 117.78(13)
C11 O4 C12 115.95(12)
C10 S1 C7 95.69(7)

loop_
_geom_bond_atom_site_label_1
_geom_bond_atom_site_label_2
_geom_bond_distance
C1 C6 1.390(2)
C1 C2 1.3922(19)
C1 C7 1.5259(19)
C2 C3 1.392(2)
C2 H2 0.9300
C3 C4 1.371(3)
C3 H3 0.9300
C4 C5 1.365(3)
C4 H4 0.9300
C5 C6 1.389(3)
C5 H5 0.9300
C6 H6 0.9300
C7 C8 1.5057(16)
C7 C11 1.5294(17)
C7 S1 1.8627(13)
C8 C9 1.322(2)
C8 N1 1.4583(19)
C9 C10 1.479(2)
C9 H9 0.9300
C10 S1 1.8141(16)
C10 H10A 0.9700
C10 H10B 0.9700
C11 O3 1.1970(17)
C11 O4 1.3222(15)
C12 O4 1.4638(17)
C12 C13 1.471(2)
C12 H12A 0.9700
C12 H12B 0.9700
C13 H13A 0.9600
C13 H13B 0.9600
C13 H13C 0.9600
N1 O2 1.2132(18)
N1 O1 1.219(2)

loop_
_geom_torsion_atom_site_label_1
_geom_torsion_atom_site_label_2
_geom_torsion_atom_site_label_3
_geom_torsion_atom_site_label_4
_geom_torsion
C6 C1 C2 C3 -3.1(2)
C7 C1 C2 C3 175.61(12)
C1 C2 C3 C4 1.9(2)
C2 C3 C4 C5 1.1(3)
C3 C4 C5 C6 -2.9(3)
C4 C5 C6 C1 1.6(3)
C2 C1 C6 C5 1.4(2)
C7 C1 C6 C5 -177.39(16)
C6 C1 C7 C8 -49.34(17)
C2 C1 C7 C8 131.94(13)
C6 C1 C7 C11 -177.30(13)
C2 C1 C7 C11 3.98(17)
C6 C1 C7 S1 63.85(14)
C2 C1 C7 S1 -114.87(12)
C1 C7 C8 C9 113.64(15)
C11 C7 C8 C9 -114.74(14)
S1 C7 C8 C9 -4.77(15)
C1 C7 C8 N1 -65.11(16)
C11 C7 C8 N1 66.51(15)
S1 C7 C8 N1 176.49(10)
N1 C8 C9 C10 178.86(14)
C7 C8 C9 C10 0.2(2)
C8 C9 C10 S1 4.77(18)
C8 C7 C11 O3 -3.1(2)
C1 C7 C11 O3 126.93(17)
S1 C7 C11 O3 -111.08(16)
C8 C7 C11 O4 173.16(12)
C1 C7 C11 O4 -56.82(15)
S1 C7 C11 O4 65.17(13)
C9 C8 N1 O2 15.0(2)
C7 C8 N1 O2 -166.24(15)
C9 C8 N1 O1 -164.18(16)
C7 C8 N1 O1 14.6(2)
O3 C11 O4 C12 1.1(2)
C7 C11 O4 C12 -175.09(14)
C13 C12 O4 C11 -164.99(16)
C9 C10 S1 C7 -6.39(13)
C8 C7 S1 C10 6.15(10)
C1 C7 S1 C10 -114.44(10)
C11 C7 S1 C10 119.67(10)

loop_
_cod_changelog_entry_id
_cod_changelog_entry_author
_cod_changelog_entry_date
_cod_changelog_entry_text
1 'Vaitkus, Antanas' 2024-11-15T15:54:46+02:00
;
 Removed the '_chemical_formula_moiety' data item since it had an incorrect
 value that was nearly identical to the value of the '_chemical_formula_weight'
 data item.
;
